data_4338664
loop_
_publ_author_name
'Ma, Shengqian'
'Yuan, Daqiang'
'Chang, Jong-San'
'Zhou, Hong-Cai'

_publ_section_title
;
 Investigation of Gas Adsorption Performances and H2 Affinities of Porous
 Metal-Organic Frameworks with Different Entatic Metal Centers
;
_journal_coden_ASTM INOCAJ
_journal_issue 12
_journal_name_full 'Inorganic Chemistry'
_journal_page_first 5398
_journal_page_last 5402
_journal_paper_doi 10.1021/ic900475q
_journal_volume 48
_journal_year 2009
_chemical_formula_moiety 'Fe4 O (C24 H12 N3 O6)8/3'
_chemical_formula_sum 'C64 H32 Fe4 N8 O17'
_chemical_formula_weight 1408.38
_chemical_melting_point ?
_chemical_name_common 'PCN-9 (Fe)'
_space_group_IT_number 229
_symmetry_cell_setting cubic
_symmetry_space_group_name_Hall '-I 4 2 3'
_symmetry_space_group_name_H-M 'I m -3 m'
_atom_sites_solution_hydrogens geom
_atom_sites_solution_primary direct
_atom_sites_solution_secondary difmap
_audit_creation_method SHELXL-97
_cell_angle_alpha 90.00
_cell_angle_beta 90.00
_cell_angle_gamma 90.00
_cell_formula_units_Z 6
_cell_length_a 25.474(3)
_cell_length_b 25.474(3)
_cell_length_c 25.474(3)
_cell_measurement_reflns_used 3312
_cell_measurement_temperature 173(2)
_cell_measurement_theta_max 20.24
_cell_measurement_theta_min 2.31
_cell_volume 16531(3)
_computing_cell_refinement 'Bruker SMART'
_computing_data_collection 'Bruker SMART'
_computing_data_reduction 'Bruker SMART'
_computing_molecular_graphics 'Bruker SHELXTL'
_computing_publication_material 'Bruker SHELXTL'
_computing_structure_refinement 'SHELXL-97 (Sheldrick, 2008)'
_computing_structure_solution 'SHELXS-97 (Sheldrick, 2008)'
_diffrn_ambient_temperature 173(2)
_diffrn_measured_fraction_theta_full 0.958
_diffrn_measured_fraction_theta_max 0.958
_diffrn_measurement_device_type 'Smart CCD'
_diffrn_measurement_method 'phi and omega scans'
_diffrn_radiation_monochromator graphite
_diffrn_radiation_source 'fine-focus sealed tube'
_diffrn_radiation_type MoK\a
_diffrn_radiation_wavelength 0.71073
_diffrn_reflns_av_R_equivalents 0.0000
_diffrn_reflns_av_sigmaI/netI 0.0274
_diffrn_reflns_limit_h_max 30
_diffrn_reflns_limit_h_min 0
_diffrn_reflns_limit_k_max 30
_diffrn_reflns_limit_k_min 0
_diffrn_reflns_limit_l_max 30
_diffrn_reflns_limit_l_min 2
_diffrn_reflns_number 1382
_diffrn_reflns_theta_full 24.97
_diffrn_reflns_theta_max 24.97
_diffrn_reflns_theta_min 1.60
_exptl_absorpt_coefficient_mu 0.560
_exptl_absorpt_correction_T_max 0.9566
_exptl_absorpt_correction_T_min 0.9410
_exptl_absorpt_correction_type multi-scan
_exptl_absorpt_process_details sadabs
_exptl_crystal_colour red
_exptl_crystal_density_diffrn 0.849
_exptl_crystal_density_meas ?
_exptl_crystal_density_method 'not measured'
_exptl_crystal_description block
_exptl_crystal_F_000 4272
_exptl_crystal_size_max 0.11
_exptl_crystal_size_mid 0.09
_exptl_crystal_size_min 0.08
_refine_diff_density_max 0.973
_refine_diff_density_min -2.046
_refine_diff_density_rms 0.111
_refine_ls_extinction_method none
_refine_ls_goodness_of_fit_ref 1.087
_refine_ls_hydrogen_treatment constr
_refine_ls_matrix_type full
_refine_ls_number_parameters 66
_refine_ls_number_reflns 1382
_refine_ls_number_restraints 26
_refine_ls_restrained_S_all 1.096
_refine_ls_R_factor_all 0.1475
_refine_ls_R_factor_gt 0.1315
_refine_ls_shift/su_max 0.000
_refine_ls_shift/su_mean 0.000
_refine_ls_structure_factor_coef Fsqd
_refine_ls_weighting_details 'calc w=1/[\s^2^(Fo^2^)+(0.2000P)^2^+45.0000P] where P=(Fo^2^+2Fc^2^)/3'
_refine_ls_weighting_scheme calc
_refine_ls_wR_factor_gt 0.3338
_refine_ls_wR_factor_ref 0.3460
_reflns_number_gt 908
_reflns_number_total 1382
_reflns_threshold_expression >2sigma(I)
_cod_data_source_file ic900475q_si_002.cif
_cod_data_source_block Fe
_cod_depositor_comments
;
The following automatic conversions were performed:

'_chemical_melting_point' value 'not measured' was changed to '?' -
the value is undefined or not given.

Automatic conversion script
Id: cif_fix_values 2281 2013-09-26 08:29:07Z andrius 

The following automatic conversions were performed:

'_exptl_crystal_density_meas' value 'not measured' was changed to '?'
- the value is perceived as not measured.

Automatic conversion script
Id: cif_fix_values 3008 2015-01-20 13:52:24Z robertas 
;
_cod_original_sg_symbol_H-M Im-3m
_cod_database_code 4338664

loop_
_symmetry_equiv_pos_as_xyz
'x, y, z'
'-y, x, z'
'-x, -y, z'
'y, -x, z'
'x, -z, y'
'x, -y, -z'
'x, z, -y'
'z, y, -x'
'-x, y, -z'
'-z, y, x'
'z, x, y'
'y, z, x'
'-y, -z, x'
'z, -x, -y'
'-y, z, -x'
'-z, -x, y'
'-z, x, -y'
'y, -z, -x'
'y, x, -z'
'-y, -x, -z'
'-x, z, y'
'-x, -z, -y'
'z, -y, x'
'-z, -y, -x'
'x+1/2, y+1/2, z+1/2'
'-y+1/2, x+1/2, z+1/2'
'-x+1/2, -y+1/2, z+1/2'
'y+1/2, -x+1/2, z+1/2'
'x+1/2, -z+1/2, y+1/2'
'x+1/2, -y+1/2, -z+1/2'
'x+1/2, z+1/2, -y+1/2'
'z+1/2, y+1/2, -x+1/2'
'-x+1/2, y+1/2, -z+1/2'
'-z+1/2, y+1/2, x+1/2'
'z+1/2, x+1/2, y+1/2'
'y+1/2, z+1/2, x+1/2'
'-y+1/2, -z+1/2, x+1/2'
'z+1/2, -x+1/2, -y+1/2'
'-y+1/2, z+1/2, -x+1/2'
'-z+1/2, -x+1/2, y+1/2'
'-z+1/2, x+1/2, -y+1/2'
'y+1/2, -z+1/2, -x+1/2'
'y+1/2, x+1/2, -z+1/2'
'-y+1/2, -x+1/2, -z+1/2'
'-x+1/2, z+1/2, y+1/2'
'-x+1/2, -z+1/2, -y+1/2'
'z+1/2, -y+1/2, x+1/2'
'-z+1/2, -y+1/2, -x+1/2'
'-x, -y, -z'
'y, -x, -z'
'x, y, -z'
'-y, x, -z'
'-x, z, -y'
'-x, y, z'
'-x, -z, y'
'-z, -y, x'
'x, -y, z'
'z, -y, -x'
'-z, -x, -y'
'-y, -z, -x'
'y, z, -x'
'-z, x, y'
'y, -z, x'
'z, x, -y'
'z, -x, y'
'-y, z, x'
'-y, -x, z'
'y, x, z'
'x, -z, -y'
'x, z, y'
'-z, y, -x'
'z, y, x'
'-x+1/2, -y+1/2, -z+1/2'
'y+1/2, -x+1/2, -z+1/2'
'x+1/2, y+1/2, -z+1/2'
'-y+1/2, x+1/2, -z+1/2'
'-x+1/2, z+1/2, -y+1/2'
'-x+1/2, y+1/2, z+1/2'
'-x+1/2, -z+1/2, y+1/2'
'-z+1/2, -y+1/2, x+1/2'
'x+1/2, -y+1/2, z+1/2'
'z+1/2, -y+1/2, -x+1/2'
'-z+1/2, -x+1/2, -y+1/2'
'-y+1/2, -z+1/2, -x+1/2'
'y+1/2, z+1/2, -x+1/2'
'-z+1/2, x+1/2, y+1/2'
'y+1/2, -z+1/2, x+1/2'
'z+1/2, x+1/2, -y+1/2'
'z+1/2, -x+1/2, y+1/2'
'-y+1/2, z+1/2, x+1/2'
'-y+1/2, -x+1/2, z+1/2'
'y+1/2, x+1/2, z+1/2'
'x+1/2, -z+1/2, -y+1/2'
'x+1/2, z+1/2, y+1/2'
'-z+1/2, y+1/2, -x+1/2'
'z+1/2, y+1/2, x+1/2'

loop_
_atom_site_label
_atom_site_type_symbol
_atom_site_fract_x
_atom_site_fract_y
_atom_site_fract_z
_atom_site_U_iso_or_equiv
_atom_site_adp_type
_atom_site_occupancy
_atom_site_symmetry_multiplicity
_atom_site_calc_flag
_atom_site_refinement_flags
Fe1 Fe 0.0000 0.09078(11) 0.5000 0.0891(10) Uani 1 4 d SU
O1 O 0.0526(3) 0.1209(4) 0.4518(3) 0.179(4) Uani 1 1 d U
O2 O 0.0000 0.0000 0.5000 0.114(3) Uani 1 16 d SU
N1 N 0.2326(3) 0.1639(3) 0.2326(3) 0.102(3) Uani 1 2 d SDU
C1 C 0.0963(4) 0.0963(4) 0.4270(8) 0.200(10) Uani 1 2 d SDU
C2 C 0.1178(3) 0.1178(3) 0.3851(4) 0.108(3) Uani 1 2 d SDU
C3 C 0.0976(4) 0.1647(4) 0.3647(4) 0.191(7) Uani 1 1 d DU
H3 H 0.0673 0.1803 0.3799 0.34(10) Uiso 1 1 calc R
C4 C 0.1223(3) 0.1883(4) 0.3220(3) 0.140(4) Uani 1 1 d DU
H4 H 0.1091 0.2207 0.3092 0.48(18) Uiso 1 1 calc R
C5 C 0.16581(18) 0.16581(18) 0.2975(3) 0.095(3) Uani 1 2 d SDU
C6 C 0.1892(2) 0.1892(2) 0.2537(3) 0.079(3) Uani 1 2 d SDU

loop_
_atom_site_aniso_label
_atom_site_aniso_U_11
_atom_site_aniso_U_22
_atom_site_aniso_U_33
_atom_site_aniso_U_23
_atom_site_aniso_U_13
_atom_site_aniso_U_12
Fe1 0.0440(10) 0.164(2) 0.0592(12) 0.000 0.000 0.000
O1 0.095(4) 0.269(8) 0.174(6) 0.154(6) 0.045(4) 0.024(4)
O2 0.161(5) 0.161(5) 0.020(7) 0.000 0.000 0.000
N1 0.115(5) 0.077(5) 0.115(5) 0.054(4) 0.065(5) 0.054(4)
C1 0.162(7) 0.162(7) 0.28(2) 0.130(11) 0.130(11) -0.016(8)
C2 0.124(5) 0.124(5) 0.075(6) 0.013(3) 0.013(3) -0.033(6)
C3 0.154(9) 0.267(15) 0.151(9) 0.131(10) 0.101(8) 0.070(9)
C4 0.103(6) 0.216(11) 0.100(6) 0.085(7) 0.057(5) 0.043(6)
C5 0.090(4) 0.090(4) 0.105(7) 0.045(4) 0.045(4) -0.011(5)
C6 0.067(3) 0.067(3) 0.102(6) 0.044(4) 0.044(4) 0.018(4)

loop_
_atom_type_symbol
_atom_type_description
_atom_type_scat_dispersion_real
_atom_type_scat_dispersion_imag
_atom_type_scat_source
C C 0.0033 0.0016 'International Tables Vol C Tables 4.2.6.8 and 6.1.1.4'
H H 0.0000 0.0000 'International Tables Vol C Tables 4.2.6.8 and 6.1.1.4'
N N 0.0061 0.0033 'International Tables Vol C Tables 4.2.6.8 and 6.1.1.4'
O O 0.0106 0.0060 'International Tables Vol C Tables 4.2.6.8 and 6.1.1.4'
Fe Fe 0.3463 0.8444 'International Tables Vol C Tables 4.2.6.8 and 6.1.1.4'

loop_
_geom_angle_atom_site_label_1
_geom_angle_atom_site_label_2
_geom_angle_atom_site_label_3
_geom_angle
_geom_angle_site_symmetry_1
_geom_angle_site_symmetry_3
O1 Fe1 O1 134.2(6) 51_556 54
O1 Fe1 O1 85.6(4) 51_556 9_556
O1 Fe1 O1 77.0(6) 54 9_556
O1 Fe1 O1 77.0(6) 51_556 .
O1 Fe1 O1 85.6(4) 54 .
O1 Fe1 O1 134.2(6) 9_556 .
O1 Fe1 O2 112.9(3) 51_556 .
O1 Fe1 O2 112.9(3) 54 .
O1 Fe1 O2 112.9(3) 9_556 .
O1 Fe1 O2 112.9(3) . .
C1 O1 Fe1 129.5(6) . .
Fe1 O2 Fe1 180.0 50_556 2
Fe1 O2 Fe1 90.0 50_556 49_556
Fe1 O2 Fe1 90.0 2 49_556
Fe1 O2 Fe1 90.0 50_556 .
Fe1 O2 Fe1 90.0 2 .
Fe1 O2 Fe1 180.0 49_556 .
C6 N1 C6 113.7(6) 11 .
C2 C1 O1 120.0(10) . .
O1 C1 O1 119.3(10) . 68
C1 C2 C3 120.1(5) . 68
C1 C2 C3 120.1(5) . .
C3 C2 C3 119.3(10) 68 .
C4 C3 C2 119.4(8) . .
C4 C3 H3 120.3 . .
C2 C3 H3 120.3 . .
C3 C4 C5 122.1(7) . .
C3 C4 H4 118.9 . .
C5 C4 H4 118.9 . .
C4 C5 C4 116.8(7) . 68
C4 C5 C6 121.4(4) . .
C4 C5 C6 121.4(4) 68 .
N1 C6 N1 126.1(6) . 12
N1 C6 C5 116.8(3) . .
N1 C6 C5 116.8(3) 12 .

loop_
_geom_bond_atom_site_label_1
_geom_bond_atom_site_label_2
_geom_bond_distance
_geom_bond_site_symmetry_2
Fe1 O1 1.973(6) .
Fe1 O2 2.313(3) .
O1 C1 1.425(11) .
N1 C6 1.388(9) .
C1 C2 1.319(16) .
C1 O1 1.425(11) 68
C2 C3 1.401(13) .
C3 C4 1.393(13) .
C3 H3 0.9500 .
C4 C5 1.395(5) .
C4 H4 0.9500 .
C5 C4 1.395(5) 68
C5 C6 1.399(5) .
